data_7715108
loop_
_publ_author_name
'Knighton, Richard C.'
'Pope, Simon J. A.'

_publ_section_title
;
 Synthesis and luminescent properties of hetero-bimetallic and
 hetero-trimetallic Ru(II)/Au(I) or Ir(III)/Au(I) complexes.
;
_journal_issue 9
_journal_name_full 'Dalton transactions (Cambridge, England : 2003)'
_journal_page_first 4165
_journal_page_last 4174
_journal_paper_doi 10.1039/d3dt03690a
_journal_volume 53
_journal_year 2024
_chemical_formula_moiety 'C38 H36 Ir N6, B F4'
_chemical_formula_sum 'C38 H36 B F4 Ir N6'
_chemical_formula_weight 855.74
_space_group_crystal_system triclinic
_space_group_IT_number 2
_space_group_name_Hall '-P 1'
_space_group_name_H-M_alt 'P -1'
_atom_sites_solution_hydrogens geom
_atom_sites_solution_primary dual
_audit_creation_date 2023-06-21
_audit_creation_method
;
Olex2 1.3
(compiled 2020.11.12 svn.r5f609507 for OlexSys, GUI svn.r6408)
;
_audit_update_record
;
2023-06-21 deposited with the CCDC.	2024-01-31 downloaded from the CCDC.
;
_cell_angle_alpha 77.983(6)
_cell_angle_beta 78.821(5)
_cell_angle_gamma 85.964(5)
_cell_formula_units_Z 2
_cell_length_a 8.6524(4)
_cell_length_b 12.6306(8)
_cell_length_c 16.5547(10)
_cell_measurement_reflns_used 7955
_cell_measurement_temperature 150
_cell_measurement_theta_max 72.4420
_cell_measurement_theta_min 2.6810
_cell_volume 1735.11(18)
_computing_cell_refinement 'CrysAlisPro 1.171.42.51a (Rigaku OD, 2022)'
_computing_data_collection 'CrysAlisPro 1.171.42.51a (Rigaku OD, 2022)'
_computing_data_reduction 'CrysAlisPro 1.171.42.51a (Rigaku OD, 2022)'
_computing_molecular_graphics 'Olex2 1.3 (Dolomanov et al., 2009)'
_computing_publication_material 'Olex2 1.3 (Dolomanov et al., 2009)'
_computing_structure_refinement 'SHELXL 2018/3 (Sheldrick, 2015)'
_computing_structure_solution 'SHELXT 2018/2 (Sheldrick, 2018)'
_diffrn_ambient_temperature 150
_diffrn_detector 'Hybrid Pixel Array Detector'
_diffrn_detector_area_resol_mean 10.0000
_diffrn_detector_type HyPix
_diffrn_measured_fraction_theta_full 0.981
_diffrn_measured_fraction_theta_max 0.979
_diffrn_measurement_details
;
List of Runs (angles in degrees, time in seconds):

  # Type    Start    End  Width  t~exp~   \w     \q     \k     \f   Frames
#--------------------------------------------------------------------------
  1  \w    -94.00 -19.00   0.50    2.50    --  -47.32 128.00 100.00  150
  2  \w   -118.00 -65.00   0.50    2.50    --  -47.32-141.00-145.00  106
  3  \w   -102.00 -25.00   0.50    2.50    --  -47.32 141.00 -87.00  154
  4  \w     71.00 118.00   0.50    2.50    --   47.32 141.00 -87.00   94
  5  \w     25.00  94.00   0.50    2.50    --   47.32-128.00  25.00  138
  6  \w     31.00 102.00   0.50    2.50    --   47.32-141.00-145.00  142
  7  \w     31.00 124.00   0.50   12.00    --  100.00-141.00-145.00  186
  8  \w     80.00 172.00   0.50   12.00    --  100.00 128.00 100.00  184
  9  \w     28.00 114.00   0.50   12.00    --  100.00-128.00  25.00  172
 10  \w   -124.00 -30.00   0.50   12.00    -- -102.00 141.00 -87.00  188
 11  \w   -174.00 -74.00   0.50   12.00    -- -102.00-128.00  25.00  200
 12  \w   -114.00 -30.00   0.50   12.00    -- -102.00 128.00 100.00  168
 13  \w   -172.00 -65.00   0.50   12.00    -- -102.00-141.00-145.00  214
 14  \w    -24.00  26.00   0.50    2.50    --  -47.32  19.00 -90.00  100
 15  \w    -24.00  26.00   0.50    2.50    --  -47.32  19.00 -30.00  100
 16  \w   -118.00 -27.00   0.50    2.50    --  -47.32 -77.00  60.00  182
 17  \w    -24.00  26.00   0.50    2.50    --  -47.32  19.00   0.00  100
 18  \w   -118.00 -27.00   0.50    2.50    --  -47.32 -77.00-150.00  182
 19  \w     28.00 112.00   0.50   12.00    --  100.00-125.00   0.00  168
 20  \w     28.00 106.00   0.50   12.00    --  100.00 -94.00  90.00  156
 21  \w     28.00 112.00   0.50   12.00    --  100.00-125.00  60.00  168
 22  \w     71.00 172.00   0.50   12.00    --  100.00 141.00 -87.00  202
 23  \w     92.00 172.00   0.50   12.00    --  100.00  30.00  30.00  160
 24  \w     28.00 106.00   0.50   12.00    --  100.00 -94.00  60.00  156
 25  \w     28.00  73.00   0.50   12.00    --  100.00 -61.00 -90.00   90
 26  \w     92.00 172.00   0.50   12.00    --  100.00  30.00   0.00  160
 27  \w     80.00 106.00   0.50   12.00    --  100.00-103.00 -97.06   52
 28  \w     31.00 107.00   0.50   12.00    --  100.00 -77.00  60.00  152
 29  \w     30.00  66.00   0.50   12.00    --  100.00 -61.00   0.00   72
 30  \w     42.00  97.00   0.50   12.00    --  100.00 -94.00-150.00  110
 31  \w     30.00  85.00   0.50   12.00    --  100.00 -77.00-180.00  110
 32  \w     92.00 172.00   0.50   12.00    --  100.00  45.00 -90.00  160
 33  \w     58.00 106.00   0.50   12.00    --  100.00 -77.00-150.00   96
 34  \w     44.00  72.00   0.50   12.00    --  100.00 -61.00-120.00   56
 35  \w    -70.00 -43.00   0.50   12.00    -- -102.00  77.00-150.00   54
 36  \w    -61.00 -31.00   0.50   12.00    -- -102.00  61.00 150.00   60
 37  \w   -173.00-105.00   0.50   12.00    -- -102.00 -15.00-180.00  136
 38  \w    -68.00 -32.00   0.50   12.00    -- -102.00  61.00-120.00   72
 39  \w    -62.00 -30.00   0.50   12.00    -- -102.00  61.00 -30.00   64
 40  \w    -69.00 -44.00   0.50   12.00    -- -102.00  61.00 -90.00   50
 41  \w   -173.00 -93.00   0.50   12.00    -- -102.00 -45.00  90.00  160
;
_diffrn_measurement_device 'four-circle diffractometer'
_diffrn_measurement_device_type 'ROD, Synergy Custom system, HyPix'
_diffrn_measurement_method '\w scans'
_diffrn_orient_matrix_type 'CrysAlisPro convention (1999,Acta A55,543-557)'
_diffrn_orient_matrix_UB_11 0.0039916000
_diffrn_orient_matrix_UB_12 0.1204162000
_diffrn_orient_matrix_UB_13 -0.0433974000
_diffrn_orient_matrix_UB_21 0.0262082000
_diffrn_orient_matrix_UB_22 -0.0325983000
_diffrn_orient_matrix_UB_23 -0.0864044000
_diffrn_orient_matrix_UB_31 -0.1796365000
_diffrn_orient_matrix_UB_32 0.0018663000
_diffrn_orient_matrix_UB_33 0.0044017000
_diffrn_radiation_monochromator mirror
_diffrn_radiation_probe x-ray
_diffrn_radiation_type 'Cu K\a'
_diffrn_radiation_wavelength 1.54178
_diffrn_reflns_av_R_equivalents 0.1101
_diffrn_reflns_av_unetI/netI 0.0902
_diffrn_reflns_Laue_measured_fraction_full 0.981
_diffrn_reflns_Laue_measured_fraction_max 0.979
_diffrn_reflns_limit_h_max 8
_diffrn_reflns_limit_h_min -10
_diffrn_reflns_limit_k_max 15
_diffrn_reflns_limit_k_min -15
_diffrn_reflns_limit_l_max 20
_diffrn_reflns_limit_l_min -20
_diffrn_reflns_number 27371
_diffrn_reflns_point_group_measured_fraction_full 0.981
_diffrn_reflns_point_group_measured_fraction_max 0.979
_diffrn_reflns_theta_full 67.679
_diffrn_reflns_theta_max 70.055
_diffrn_reflns_theta_min 2.776
_diffrn_source 'Rotating-anode X-ray tube'
_diffrn_source_type 'Rigaku (Cu) X-ray Source'
_exptl_absorpt_coefficient_mu 7.943
_exptl_absorpt_correction_T_max 1.00000
_exptl_absorpt_correction_T_min 0.78795
_exptl_absorpt_correction_type multi-scan
_exptl_absorpt_process_details
;
CrysAlisPro 1.171.42.51a (Rigaku Oxford Diffraction, 2022)
Empirical absorption correction using spherical harmonics,
implemented in SCALE3 ABSPACK scaling algorithm.
;
_exptl_crystal_colour orange
_exptl_crystal_colour_primary orange
_exptl_crystal_density_diffrn 1.638
_exptl_crystal_description needle
_exptl_crystal_F_000 848
_exptl_crystal_size_max 0.08
_exptl_crystal_size_mid 0.02
_exptl_crystal_size_min 0.01
_refine_diff_density_max 2.073
_refine_diff_density_min -3.474
_refine_diff_density_rms 0.173
_refine_ls_extinction_coef 0.0012(2)
_refine_ls_extinction_expression Fc^*^=kFc[1+0.001xFc^2^\l^3^/sin(2\q)]^-1/4^
_refine_ls_extinction_method 'SHELXL-2018/3 (Sheldrick 2018)'
_refine_ls_goodness_of_fit_ref 1.072
_refine_ls_hydrogen_treatment constr
_refine_ls_matrix_type full
_refine_ls_number_parameters 460
_refine_ls_number_reflns 6455
_refine_ls_number_restraints 0
_refine_ls_restrained_S_all 1.072
_refine_ls_R_factor_all 0.1124
_refine_ls_R_factor_gt 0.0751
_refine_ls_shift/su_max 0.000
_refine_ls_shift/su_mean 0.000
_refine_ls_structure_factor_coef Fsqd
_refine_ls_weighting_details 'w=1/[\s^2^(Fo^2^)+(0.1124P)^2^+4.9805P] where P=(Fo^2^+2Fc^2^)/3'
_refine_ls_weighting_scheme calc
_refine_ls_wR_factor_gt 0.1837
_refine_ls_wR_factor_ref 0.2048
_reflns_Friedel_coverage 0.000
_reflns_number_gt 4473
_reflns_number_total 6455
_reflns_threshold_expression 'I > 2\s(I)'
_cod_data_source_file d3dt03690a2.cif
_cod_data_source_block 2022ncs0201s
_cod_depositor_comments 'Adding full bibliography for 7715107--7715109.cif.'
_cod_database_code 7715108
_shelx_shelxl_version_number 2018/3
_chemical_oxdiff_formula 'C38 H36 F6 Ir N6 P'
_chemical_oxdiff_usercomment RK-70
_shelx_space_group_comment
;
The symmetry employed for this shelxl refinement is uniquely defined
by the following loop, which should always be used as a source of
symmetry information in preference to the above space-group names.
They are only intended as comments.
;
_shelx_estimated_absorpt_t_max 0.925
_shelx_estimated_absorpt_t_min 0.569
_reflns_odcompleteness_completeness 97.95
_reflns_odcompleteness_iscentric 1
_reflns_odcompleteness_theta 69.95
_olex2_refinement_description
;
1. Fixed Uiso
 At 1.2 times of:
  All C(H) groups
 At 1.5 times of:
  All C(H,H,H) groups
2.a Aromatic/amide H refined with riding coordinates:
 C00F(H00F), C00G(H00G), C00J(H00J), C00L(H00L), C00P(H00P), C00Q(H00Q),
 C00T(H00T), C00V(H00V), C00W(H00W), C012(H012), C016(H016), C018(H018)
2.b Idealised Me refined as rotating group:
 C011(H01A,H01B,H01C), C014(H01D,H01E,H01F), C015(H01G,H01H,H01I), C017(H01J,
 H01K,H01L), C01A(H01M,H01N,H01O), C01B(H01P,H01Q,H01R), C01C(H01S,H01T,H01U),
 C01D(H01V,H01W,H01X)
;
_olex2_submission_special_instructions 'No special instructions were received'
_oxdiff_exptl_absorpt_empirical_details
;
Empirical correction (ABSPACK) includes:
- Absorption correction using spherical harmonics
- Frame scaling
- Detector area scaling
- B-factor correction
;
_oxdiff_exptl_absorpt_empirical_full_max 3.974
_oxdiff_exptl_absorpt_empirical_full_min 0.330

loop_
_space_group_symop_operation_xyz
'x, y, z'
'-x, -y, -z'

loop_
_atom_site_label
_atom_site_type_symbol
_atom_site_fract_x
_atom_site_fract_y
_atom_site_fract_z
_atom_site_U_iso_or_equiv
_atom_site_adp_type
_atom_site_occupancy
_atom_site_site_symmetry_order
_atom_site_calc_flag
_atom_site_refinement_flags_posn
_atom_site_refinement_flags_adp
_atom_site_refinement_flags_occupancy
_atom_site_disorder_assembly
_atom_site_disorder_group
Ir01 Ir 0.42335(5) 0.34309(4) 0.27706(3) 0.0526(2) Uani 1 1 d . . . . .
N1 N 0.3381(10) 0.2813(7) 0.4019(7) 0.054(2) Uani 1 1 d . . . . .
N003 N 0.5240(11) 0.4293(8) 0.1596(6) 0.054(2) Uani 1 1 d . . . . .
F004 F 0.3498(15) -0.0680(8) 0.1512(7) 0.107(3) Uani 1 1 d . . . . .
N005 N 0.5092(13) 0.1804(9) 0.2740(8) 0.066(3) Uani 1 1 d . . . . .
N006 N 0.2405(13) 0.3196(8) 0.2127(7) 0.063(3) Uani 1 1 d . . . . .
N007 N 0.7127(13) 0.5629(11) 0.0257(8) 0.072(3) Uani 1 1 d . . . . .
F008 F 0.3128(14) 0.1106(9) 0.1351(9) 0.121(4) Uani 1 1 d . . . . .
C009 C 0.5975(13) 0.3751(9) 0.3305(7) 0.053(3) Uani 1 1 d . . . . .
C00A C 0.3388(12) 0.4930(9) 0.2852(7) 0.050(3) Uani 1 1 d . . . . .
F00B F 0.2312(18) 0.0039(14) 0.2589(9) 0.147(5) Uani 1 1 d . . . . .
N2 N 0.2129(13) 0.2407(9) 0.5754(8) 0.067(3) Uani 1 1 d . . . . .
C00D C 0.1989(14) 0.2266(10) 0.4347(9) 0.062(3) Uani 1 1 d . . . . .
C00E C 0.5141(13) 0.5398(10) 0.1518(7) 0.054(3) Uani 1 1 d . . . . .
C00F C 0.1674(14) 0.6240(11) 0.3488(8) 0.060(3) Uani 1 1 d . . . . .
H00F H 0.087683 0.640541 0.393042 0.072 Uiso 1 1 calc R U . . .
C00G C 0.7428(13) 0.4192(10) 0.2872(9) 0.059(3) Uani 1 1 d . . . . .
H00G H 0.764050 0.433602 0.227521 0.071 Uiso 1 1 calc R U . . .
F00H F 0.1046(16) 0.0023(14) 0.1554(12) 0.157(6) Uani 1 1 d . . . . .
C00I C 0.5707(13) 0.3570(10) 0.4178(8) 0.056(3) Uani 1 1 d . . . . .
C00J C 0.2239(13) 0.5194(10) 0.3511(8) 0.053(3) Uani 1 1 d . . . . .
H00J H 0.184873 0.464303 0.397673 0.064 Uiso 1 1 calc R U . . .
C00K C 0.6141(13) 0.3880(11) 0.0947(8) 0.059(3) Uani 1 1 d . . . . .
C00L C 0.3411(15) 0.6837(11) 0.2179(9) 0.066(3) Uani 1 1 d . . . . .
H00L H 0.381841 0.740210 0.172809 0.079 Uiso 1 1 calc R U . . .
C00M C 0.3988(13) 0.5748(9) 0.2198(8) 0.054(3) Uani 1 1 d . . . . .
C00N C 0.4192(13) 0.3083(8) 0.4579(8) 0.052(3) Uani 1 1 d . . . . .
C00O C 0.6139(15) 0.6056(11) 0.0844(9) 0.064(3) Uani 1 1 d . . . . .
C00P C 0.2263(16) 0.7055(11) 0.2822(9) 0.067(3) Uani 1 1 d . . . . .
H00P H 0.186217 0.777693 0.281162 0.080 Uiso 1 1 calc R U . . .
C00Q C 0.8554(14) 0.4418(11) 0.3299(9) 0.064(3) Uani 1 1 d . . . . .
H00Q H 0.953613 0.469825 0.299545 0.077 Uiso 1 1 calc R U . . .
C00R C 0.3502(15) 0.2876(9) 0.5449(9) 0.060(3) Uani 1 1 d . . . . .
C00S C 0.7102(15) 0.4556(11) 0.0304(9) 0.061(3) Uani 1 1 d . . . . .
C00T C -0.0065(16) 0.1575(11) 0.5520(11) 0.070(4) Uani 1 1 d . . . . .
H00T H -0.045147 0.144128 0.610860 0.084 Uiso 1 1 calc R U . . .
C00U C 0.1360(14) 0.2077(10) 0.5207(9) 0.062(3) Uani 1 1 d . . . . .
C00V C 0.1171(15) 0.1860(11) 0.3820(10) 0.070(4) Uani 1 1 d . . . . .
H00V H 0.161980 0.190795 0.324346 0.084 Uiso 1 1 calc R U . . .
C00W C 0.8150(16) 0.4077(14) -0.0309(9) 0.072(4) Uani 1 1 d . . . . .
H00W H 0.881200 0.453690 -0.074778 0.086 Uiso 1 1 calc R U . . .
C00X C -0.0280(15) 0.1394(10) 0.4139(11) 0.071(4) Uani 1 1 d . . . . .
C00Y C 0.7148(18) 0.2320(13) 0.0323(10) 0.076(4) Uani 1 1 d . . . . .
C00Z C -0.0945(15) 0.1262(11) 0.4996(12) 0.076(4) Uani 1 1 d . . . . .
C010 C 0.8246(17) 0.3010(14) -0.0296(10) 0.075(4) Uani 1 1 d . . . . .
C011 C 0.6271(17) 0.7254(12) 0.0754(10) 0.075(4) Uani 1 1 d . . . . .
H01A H 0.729896 0.747946 0.041796 0.112 Uiso 1 1 calc R U . . .
H01B H 0.616679 0.743078 0.131169 0.112 Uiso 1 1 calc R U . . .
H01C H 0.543192 0.763418 0.047461 0.112 Uiso 1 1 calc R U . . .
C012 C 0.6121(16) 0.2761(12) 0.0913(9) 0.067(3) Uani 1 1 d . . . . .
H012 H 0.537506 0.231093 0.130958 0.080 Uiso 1 1 calc R U . . .
C013 C 0.1496(15) 0.3069(11) 0.1756(9) 0.066(3) Uani 1 1 d . . . . .
C014 C -0.1152(17) 0.1045(13) 0.3522(11) 0.085(5) Uani 1 1 d . . . . .
H01D H -0.211269 0.149699 0.348035 0.127 Uiso 1 1 calc R U . . .
H01E H -0.143240 0.028449 0.372181 0.127 Uiso 1 1 calc R U . . .
H01F H -0.046929 0.112993 0.296732 0.127 Uiso 1 1 calc R U . . .
C015 C 0.0335(17) 0.2863(14) 0.1291(10) 0.078(4) Uani 1 1 d . . . . .
H01G H 0.038163 0.341919 0.077797 0.116 Uiso 1 1 calc R U . . .
H01H H -0.071807 0.287984 0.163868 0.116 Uiso 1 1 calc R U . . .
H01I H 0.055408 0.214838 0.114289 0.116 Uiso 1 1 calc R U . . .
C016 C 0.8246(14) 0.4237(11) 0.4161(9) 0.065(3) Uani 1 1 d . . . . .
H016 H 0.900916 0.441425 0.444992 0.078 Uiso 1 1 calc R U . . .
C017 C 0.4211(17) 0.3230(13) 0.6122(9) 0.072(4) Uani 1 1 d . . . . .
H01J H 0.342732 0.316371 0.664270 0.108 Uiso 1 1 calc R U . . .
H01K H 0.452099 0.398601 0.593013 0.108 Uiso 1 1 calc R U . . .
H01L H 0.513912 0.276904 0.622606 0.108 Uiso 1 1 calc R U . . .
C018 C 0.6858(14) 0.3806(11) 0.4610(9) 0.064(3) Uani 1 1 d . . . . .
H018 H 0.666895 0.366629 0.520681 0.077 Uiso 1 1 calc R U . . .
C019 C 0.5479(18) 0.0924(14) 0.2765(11) 0.080(4) Uani 1 1 d . . . . .
C01A C -0.2531(16) 0.0771(11) 0.5328(13) 0.086(5) Uani 1 1 d . . . . .
H01M H -0.276506 0.068118 0.594144 0.129 Uiso 1 1 calc R U . . .
H01N H -0.252405 0.006337 0.517239 0.129 Uiso 1 1 calc R U . . .
H01O H -0.333877 0.124892 0.508703 0.129 Uiso 1 1 calc R U . . .
C01B C 0.713(2) 0.1124(14) 0.0356(12) 0.091(5) Uani 1 1 d . . . . .
H01P H 0.705950 0.099690 -0.019988 0.137 Uiso 1 1 calc R U . . .
H01Q H 0.621910 0.081674 0.076661 0.137 Uiso 1 1 calc R U . . .
H01R H 0.810169 0.077766 0.052159 0.137 Uiso 1 1 calc R U . . .
C01C C 0.9439(19) 0.2498(16) -0.0903(11) 0.091(5) Uani 1 1 d . . . . .
H01S H 0.889156 0.213021 -0.122658 0.136 Uiso 1 1 calc R U . . .
H01T H 1.010608 0.197173 -0.059145 0.136 Uiso 1 1 calc R U . . .
H01U H 1.009675 0.306061 -0.128735 0.136 Uiso 1 1 calc R U . . .
C01D C 0.600(3) -0.0195(13) 0.2738(14) 0.108(6) Uani 1 1 d . . . . .
H01V H 0.687143 -0.020576 0.226087 0.162 Uiso 1 1 calc R U . . .
H01W H 0.512594 -0.060105 0.267367 0.162 Uiso 1 1 calc R U . . .
H01X H 0.636666 -0.052867 0.326083 0.162 Uiso 1 1 calc R U . . .
B1 B 0.244(3) 0.0115(16) 0.1733(14) 0.096(6) Uani 1 1 d . . . . .

loop_
_atom_site_aniso_label
_atom_site_aniso_U_11
_atom_site_aniso_U_22
_atom_site_aniso_U_33
_atom_site_aniso_U_23
_atom_site_aniso_U_13
_atom_site_aniso_U_12
Ir01 0.0540(3) 0.0556(3) 0.0553(4) -0.0061(2) -0.0321(2) -0.00346(18)
N1 0.054(5) 0.052(5) 0.064(7) -0.005(5) -0.035(5) -0.004(4)
N003 0.057(5) 0.069(6) 0.044(6) -0.011(5) -0.036(5) 0.004(4)
F004 0.171(10) 0.064(5) 0.095(7) -0.015(5) -0.048(7) -0.004(6)
N005 0.082(6) 0.052(6) 0.077(8) -0.017(5) -0.047(6) 0.009(5)
N006 0.076(6) 0.062(6) 0.056(7) -0.004(5) -0.033(6) -0.009(5)
N007 0.067(6) 0.093(9) 0.062(8) -0.008(6) -0.034(6) 0.001(6)
F008 0.126(8) 0.081(6) 0.160(12) -0.014(7) -0.043(8) -0.007(5)
C009 0.057(6) 0.064(6) 0.046(7) -0.008(5) -0.035(5) 0.003(5)
C00A 0.056(6) 0.050(6) 0.047(7) 0.004(5) -0.031(5) 0.000(4)
F00B 0.159(11) 0.184(14) 0.118(11) -0.065(10) -0.026(9) -0.038(10)
N2 0.075(7) 0.062(6) 0.065(8) -0.006(5) -0.020(6) -0.008(5)
C00D 0.058(6) 0.057(7) 0.073(10) -0.002(6) -0.029(7) 0.002(5)
C00E 0.060(6) 0.062(7) 0.043(7) 0.004(6) -0.028(6) -0.011(5)
C00F 0.058(6) 0.074(8) 0.052(8) -0.010(6) -0.022(6) -0.004(5)
C00G 0.054(6) 0.067(7) 0.066(9) -0.015(6) -0.031(6) -0.001(5)
F00H 0.126(9) 0.174(13) 0.218(17) -0.103(12) -0.077(10) -0.003(8)
C00I 0.051(6) 0.072(7) 0.053(8) -0.012(6) -0.030(5) -0.001(5)
C00J 0.055(6) 0.058(6) 0.052(8) -0.009(6) -0.025(6) -0.005(5)
C00K 0.056(6) 0.082(8) 0.056(8) -0.036(7) -0.033(6) 0.005(6)
C00L 0.071(8) 0.067(7) 0.062(9) -0.004(7) -0.028(7) -0.002(6)
C00M 0.063(6) 0.057(6) 0.049(7) -0.009(5) -0.034(6) 0.004(5)
C00N 0.061(6) 0.042(5) 0.059(8) -0.003(5) -0.033(6) 0.002(4)
C00O 0.067(7) 0.073(8) 0.061(9) -0.011(7) -0.039(7) -0.001(6)
C00P 0.079(8) 0.068(8) 0.058(9) -0.010(7) -0.033(7) 0.009(6)
C00Q 0.050(6) 0.084(8) 0.067(9) -0.020(7) -0.029(6) -0.001(5)
C00R 0.075(7) 0.043(5) 0.062(9) -0.001(6) -0.025(7) 0.005(5)
C00S 0.063(7) 0.071(8) 0.058(8) -0.010(7) -0.031(7) -0.006(6)
C00T 0.072(8) 0.056(7) 0.081(11) -0.008(7) -0.014(7) -0.005(6)
C00U 0.064(7) 0.055(6) 0.066(9) -0.003(6) -0.018(7) -0.001(5)
C00V 0.065(7) 0.070(8) 0.074(9) 0.017(7) -0.040(7) -0.017(6)
C00W 0.063(7) 0.101(11) 0.053(8) -0.004(8) -0.027(7) -0.005(7)
C00X 0.062(7) 0.055(7) 0.097(12) 0.010(7) -0.041(8) -0.010(5)
C00Y 0.091(9) 0.089(10) 0.067(10) -0.036(8) -0.048(8) 0.010(8)
C00Z 0.058(7) 0.052(7) 0.110(14) 0.002(8) -0.019(8) -0.002(5)
C010 0.076(8) 0.104(12) 0.060(9) -0.024(8) -0.045(8) 0.012(8)
C011 0.077(8) 0.076(9) 0.070(10) 0.002(7) -0.026(7) -0.007(6)
C012 0.079(8) 0.081(8) 0.058(8) -0.029(7) -0.037(7) 0.001(6)
C013 0.061(7) 0.074(8) 0.070(9) -0.011(7) -0.029(7) -0.013(5)
C014 0.076(8) 0.088(10) 0.096(12) 0.010(9) -0.054(8) -0.015(7)
C015 0.078(8) 0.092(10) 0.074(10) -0.020(8) -0.038(8) -0.007(7)
C016 0.062(7) 0.083(8) 0.063(9) -0.024(7) -0.037(7) 0.002(6)
C017 0.082(8) 0.086(9) 0.055(9) -0.011(7) -0.026(7) -0.015(7)
C018 0.057(6) 0.074(8) 0.070(9) -0.011(7) -0.032(6) -0.004(5)
C019 0.090(9) 0.083(10) 0.081(11) -0.012(8) -0.054(9) 0.000(7)
C01A 0.066(7) 0.056(7) 0.137(16) -0.008(8) -0.028(9) -0.006(6)
C01B 0.111(12) 0.083(10) 0.094(13) -0.031(9) -0.041(10) 0.007(8)
C01C 0.082(9) 0.126(14) 0.076(11) -0.035(10) -0.038(9) 0.021(9)
C01D 0.151(16) 0.062(9) 0.129(17) -0.030(10) -0.067(14) 0.019(9)
B1 0.156(19) 0.068(11) 0.074(14) -0.026(10) -0.026(13) -0.032(11)

loop_
_atom_type_symbol
_atom_type_description
_atom_type_scat_dispersion_real
_atom_type_scat_dispersion_imag
_atom_type_scat_source
C C 0.0181 0.0091 'International Tables Vol C Tables 4.2.6.8 and 6.1.1.4'
H H 0.0000 0.0000 'International Tables Vol C Tables 4.2.6.8 and 6.1.1.4'
B B 0.0090 0.0039 'International Tables Vol C Tables 4.2.6.8 and 6.1.1.4'
F F 0.0727 0.0534 'International Tables Vol C Tables 4.2.6.8 and 6.1.1.4'
Ir Ir -4.7710 6.5667 'International Tables Vol C Tables 4.2.6.8 and 6.1.1.4'
N N 0.0311 0.0180 'International Tables Vol C Tables 4.2.6.8 and 6.1.1.4'

loop_
_geom_angle_atom_site_label_1
_geom_angle_atom_site_label_2
_geom_angle_atom_site_label_3
_geom_angle
_geom_angle_site_symmetry_1
_geom_angle_site_symmetry_3
_geom_angle_publ_flag
N1 Ir01 N003 169.1(4) . . ?
N1 Ir01 N005 84.2(4) . . ?
N1 Ir01 N006 104.9(4) . . ?
N003 Ir01 N005 103.3(4) . . ?
N003 Ir01 N006 83.2(4) . . ?
N006 Ir01 N005 89.7(4) . . ?
C009 Ir01 N1 78.7(4) . . ?
C009 Ir01 N003 92.9(4) . . ?
C009 Ir01 N005 93.0(4) . . ?
C009 Ir01 N006 175.7(4) . . ?
C009 Ir01 C00A 86.6(4) . . ?
C00A Ir01 N1 93.3(4) . . ?
C00A Ir01 N003 79.2(4) . . ?
C00A Ir01 N005 177.5(5) . . ?
C00A Ir01 N006 90.8(4) . . ?
C00D N1 Ir01 126.6(8) . . ?
C00N N1 Ir01 115.6(8) . . ?
C00N N1 C00D 117.4(11) . . ?
C00E N003 Ir01 114.7(8) . . ?
C00K N003 Ir01 127.1(9) . . ?
C00K N003 C00E 117.7(11) . . ?
C019 N005 Ir01 175.8(14) . . ?
C013 N006 Ir01 176.7(12) . . ?
C00O N007 C00S 117.8(13) . . ?
C00G C009 Ir01 125.4(9) . . ?
C00I C009 Ir01 117.2(8) . . ?
C00I C009 C00G 117.3(9) . . ?
C00J C00A Ir01 125.1(8) . . ?
C00M C00A Ir01 116.1(9) . . ?
C00M C00A C00J 118.8(10) . . ?
C00R N2 C00U 118.1(12) . . ?
N1 C00D C00U 121.6(11) . . ?
N1 C00D C00V 120.9(13) . . ?
C00U C00D C00V 117.5(12) . . ?
N003 C00E C00M 112.6(10) . . ?
N003 C00E C00O 119.5(12) . . ?
C00O C00E C00M 127.9(11) . . ?
C00J C00F H00F 119.9 . . ?
C00J C00F C00P 120.1(13) . . ?
C00P C00F H00F 119.9 . . ?
C009 C00G H00G 119.3 . . ?
C00Q C00G C009 121.4(13) . . ?
C00Q C00G H00G 119.3 . . ?
C009 C00I C00N 113.8(9) . . ?
C009 C00I C018 121.1(11) . . ?
C018 C00I C00N 125.0(12) . . ?
C00A C00J H00J 119.6 . . ?
C00F C00J C00A 120.7(11) . . ?
C00F C00J H00J 119.6 . . ?
N003 C00K C00S 120.0(12) . . ?
N003 C00K C012 121.5(13) . . ?
C00S C00K C012 118.5(12) . . ?
C00M C00L H00L 120.6 . . ?
C00P C00L H00L 120.6 . . ?
C00P C00L C00M 118.9(13) . . ?
C00A C00M C00E 115.4(10) . . ?
C00A C00M C00L 120.4(12) . . ?
C00L C00M C00E 124.1(12) . . ?
N1 C00N C00I 113.2(11) . . ?
N1 C00N C00R 118.7(10) . . ?
C00R C00N C00I 128.1(10) . . ?
N007 C00O C00E 121.7(12) . . ?
N007 C00O C011 114.2(13) . . ?
C00E C00O C011 124.0(13) . . ?
C00F C00P H00P 119.5 . . ?
C00L C00P C00F 121.0(13) . . ?
C00L C00P H00P 119.5 . . ?
C00G C00Q H00Q 120.1 . . ?
C016 C00Q C00G 119.8(12) . . ?
C016 C00Q H00Q 120.1 . . ?
N2 C00R C00N 123.5(11) . . ?
N2 C00R C017 112.7(12) . . ?
C00N C00R C017 123.7(12) . . ?
N007 C00S C00K 122.7(13) . . ?
N007 C00S C00W 119.0(13) . . ?
C00K C00S C00W 118.2(13) . . ?
C00U C00T H00T 119.2 . . ?
C00U C00T C00Z 121.7(15) . . ?
C00Z C00T H00T 119.2 . . ?
N2 C00U C00D 120.4(12) . . ?
N2 C00U C00T 118.6(14) . . ?
C00T C00U C00D 121.0(13) . . ?
C00D C00V H00V 119.7 . . ?
C00X C00V C00D 120.5(15) . . ?
C00X C00V H00V 119.7 . . ?
C00S C00W H00W 118.4 . . ?
C010 C00W C00S 123.2(15) . . ?
C010 C00W H00W 118.4 . . ?
C00V C00X C00Z 121.3(13) . . ?
C00V C00X C014 117.7(15) . . ?
C00Z C00X C014 121.0(12) . . ?
C010 C00Y C01B 121.8(15) . . ?
C012 C00Y C010 119.2(14) . . ?
C012 C00Y C01B 118.9(16) . . ?
C00T C00Z C00X 117.5(12) . . ?
C00T C00Z C01A 121.8(17) . . ?
C00X C00Z C01A 120.6(15) . . ?
C00W C010 C00Y 118.6(14) . . ?
C00W C010 C01C 123.0(17) . . ?
C00Y C010 C01C 118.4(16) . . ?
C00O C011 H01A 109.5 . . ?
C00O C011 H01B 109.5 . . ?
C00O C011 H01C 109.5 . . ?
H01A C011 H01B 109.5 . . ?
H01A C011 H01C 109.5 . . ?
H01B C011 H01C 109.5 . . ?
C00K C012 H012 119.2 . . ?
C00Y C012 C00K 121.7(15) . . ?
C00Y C012 H012 119.2 . . ?
N006 C013 C015 177.8(15) . . ?
C00X C014 H01D 109.5 . . ?
C00X C014 H01E 109.5 . . ?
C00X C014 H01F 109.5 . . ?
H01D C014 H01E 109.5 . . ?
H01D C014 H01F 109.5 . . ?
H01E C014 H01F 109.5 . . ?
C013 C015 H01G 109.5 . . ?
C013 C015 H01H 109.5 . . ?
C013 C015 H01I 109.5 . . ?
H01G C015 H01H 109.5 . . ?
H01G C015 H01I 109.5 . . ?
H01H C015 H01I 109.5 . . ?
C00Q C016 H016 119.5 . . ?
C018 C016 C00Q 121.0(11) . . ?
C018 C016 H016 119.5 . . ?
C00R C017 H01J 109.5 . . ?
C00R C017 H01K 109.5 . . ?
C00R C017 H01L 109.5 . . ?
H01J C017 H01K 109.5 . . ?
H01J C017 H01L 109.5 . . ?
H01K C017 H01L 109.5 . . ?
C00I C018 H018 120.3 . . ?
C016 C018 C00I 119.4(13) . . ?
C016 C018 H018 120.3 . . ?
N005 C019 C01D 176.2(19) . . ?
C00Z C01A H01M 109.5 . . ?
C00Z C01A H01N 109.5 . . ?
C00Z C01A H01O 109.5 . . ?
H01M C01A H01N 109.5 . . ?
H01M C01A H01O 109.5 . . ?
H01N C01A H01O 109.5 . . ?
C00Y C01B H01P 109.5 . . ?
C00Y C01B H01Q 109.5 . . ?
C00Y C01B H01R 109.5 . . ?
H01P C01B H01Q 109.5 . . ?
H01P C01B H01R 109.5 . . ?
H01Q C01B H01R 109.5 . . ?
C010 C01C H01S 109.5 . . ?
C010 C01C H01T 109.5 . . ?
C010 C01C H01U 109.5 . . ?
H01S C01C H01T 109.5 . . ?
H01S C01C H01U 109.5 . . ?
H01T C01C H01U 109.5 . . ?
C019 C01D H01V 109.5 . . ?
C019 C01D H01W 109.5 . . ?
C019 C01D H01X 109.5 . . ?
H01V C01D H01W 109.5 . . ?
H01V C01D H01X 109.5 . . ?
H01W C01D H01X 109.5 . . ?
F004 B1 F008 106.9(19) . . ?
F004 B1 F00B 106.8(19) . . ?
F00B B1 F008 106.1(15) . . ?
F00H B1 F004 112.9(15) . . ?
F00H B1 F008 114(2) . . ?
F00H B1 F00B 110(2) . . ?

loop_
_geom_bond_atom_site_label_1
_geom_bond_atom_site_label_2
_geom_bond_distance
_geom_bond_site_symmetry_2
_geom_bond_publ_flag
Ir01 N1 2.060(11) . ?
Ir01 N003 2.079(10) . ?
Ir01 N005 2.143(10) . ?
Ir01 N006 2.139(10) . ?
Ir01 C009 1.992(10) . ?
Ir01 C00A 2.003(11) . ?
N1 C00D 1.389(16) . ?
N1 C00N 1.374(14) . ?
N003 C00E 1.373(15) . ?
N003 C00K 1.372(16) . ?
F004 B1 1.37(3) . ?
N005 C019 1.132(18) . ?
N006 C013 1.127(15) . ?
N007 C00O 1.341(19) . ?
N007 C00S 1.342(18) . ?
F008 B1 1.40(2) . ?
C009 C00G 1.410(18) . ?
C009 C00I 1.391(17) . ?
C00A C00J 1.405(18) . ?
C00A C00M 1.379(17) . ?
F00B B1 1.38(3) . ?
N2 C00R 1.326(17) . ?
N2 C00U 1.366(17) . ?
C00D C00U 1.40(2) . ?
C00D C00V 1.414(19) . ?
C00E C00M 1.472(18) . ?
C00E C00O 1.422(19) . ?
C00F H00F 0.9500 . ?
C00F C00J 1.371(18) . ?
C00F C00P 1.39(2) . ?
C00G H00G 0.9500 . ?
C00G C00Q 1.385(15) . ?
F00H B1 1.31(3) . ?
C00I C00N 1.464(17) . ?
C00I C018 1.414(15) . ?
C00J H00J 0.9500 . ?
C00K C00S 1.39(2) . ?
C00K C012 1.427(19) . ?
C00L H00L 0.9500 . ?
C00L C00M 1.427(18) . ?
C00L C00P 1.37(2) . ?
C00N C00R 1.424(19) . ?
C00O C011 1.50(2) . ?
C00P H00P 0.9500 . ?
C00Q H00Q 0.9500 . ?
C00Q C016 1.374(19) . ?
C00R C017 1.526(18) . ?
C00S C00W 1.43(2) . ?
C00T H00T 0.9500 . ?
C00T C00U 1.385(19) . ?
C00T C00Z 1.39(2) . ?
C00V H00V 0.9500 . ?
C00V C00X 1.386(19) . ?
C00W H00W 0.9500 . ?
C00W C010 1.34(2) . ?
C00X C00Z 1.40(2) . ?
C00X C014 1.53(2) . ?
C00Y C010 1.44(2) . ?
C00Y C012 1.37(2) . ?
C00Y C01B 1.50(2) . ?
C00Z C01A 1.50(2) . ?
C010 C01C 1.51(2) . ?
C011 H01A 0.9800 . ?
C011 H01B 0.9800 . ?
C011 H01C 0.9800 . ?
C012 H012 0.9500 . ?
C013 C015 1.445(17) . ?
C014 H01D 0.9800 . ?
C014 H01E 0.9800 . ?
C014 H01F 0.9800 . ?
C015 H01G 0.9800 . ?
C015 H01H 0.9800 . ?
C015 H01I 0.9800 . ?
C016 H016 0.9500 . ?
C016 C018 1.37(2) . ?
C017 H01J 0.9800 . ?
C017 H01K 0.9800 . ?
C017 H01L 0.9800 . ?
C018 H018 0.9500 . ?
C019 C01D 1.46(2) . ?
C01A H01M 0.9800 . ?
C01A H01N 0.9800 . ?
C01A H01O 0.9800 . ?
C01B H01P 0.9800 . ?
C01B H01Q 0.9800 . ?
C01B H01R 0.9800 . ?
C01C H01S 0.9800 . ?
C01C H01T 0.9800 . ?
C01C H01U 0.9800 . ?
C01D H01V 0.9800 . ?
C01D H01W 0.9800 . ?
C01D H01X 0.9800 . ?

loop_
_geom_torsion_atom_site_label_1
_geom_torsion_atom_site_label_2
_geom_torsion_atom_site_label_3
_geom_torsion_atom_site_label_4
_geom_torsion
_geom_torsion_site_symmetry_1
_geom_torsion_site_symmetry_2
_geom_torsion_site_symmetry_3
_geom_torsion_site_symmetry_4
_geom_torsion_publ_flag
Ir01 N1 C00D C00U -166.6(8) . . . . ?
Ir01 N1 C00D C00V 14.6(16) . . . . ?
Ir01 N1 C00N C00I -12.2(11) . . . . ?
Ir01 N1 C00N C00R 167.5(7) . . . . ?
Ir01 N003 C00E C00M -15.3(10) . . . . ?
Ir01 N003 C00E C00O 162.7(7) . . . . ?
Ir01 N003 C00K C00S -161.2(8) . . . . ?
Ir01 N003 C00K C012 18.8(13) . . . . ?
Ir01 C009 C00G C00Q 178.0(9) . . . . ?
Ir01 C009 C00I C00N 4.4(13) . . . . ?
Ir01 C009 C00I C018 -178.0(9) . . . . ?
Ir01 C00A C00J C00F -176.5(8) . . . . ?
Ir01 C00A C00M C00E 1.6(11) . . . . ?
Ir01 C00A C00M C00L 177.3(8) . . . . ?
N1 C00D C00U N2 -1.7(17) . . . . ?
N1 C00D C00U C00T 177.0(11) . . . . ?
N1 C00D C00V C00X -174.7(11) . . . . ?
N1 C00N C00R N2 1.9(16) . . . . ?
N1 C00N C00R C017 -174.3(11) . . . . ?
N003 C00E C00M C00A 9.2(12) . . . . ?
N003 C00E C00M C00L -166.3(10) . . . . ?
N003 C00E C00O N007 3.3(15) . . . . ?
N003 C00E C00O C011 -172.4(10) . . . . ?
N003 C00K C00S N007 -4.1(16) . . . . ?
N003 C00K C00S C00W 173.2(9) . . . . ?
N003 C00K C012 C00Y -172.2(10) . . . . ?
N007 C00S C00W C010 177.7(11) . . . . ?
C009 C00G C00Q C016 -1.6(19) . . . . ?
C009 C00I C00N N1 5.2(14) . . . . ?
C009 C00I C00N C00R -174.4(10) . . . . ?
C009 C00I C018 C016 1.2(19) . . . . ?
C00D N1 C00N C00I 174.9(10) . . . . ?
C00D N1 C00N C00R -5.4(14) . . . . ?
C00D C00V C00X C00Z -3.1(19) . . . . ?
C00D C00V C00X C014 175.8(12) . . . . ?
C00E N003 C00K C00S 9.8(13) . . . . ?
C00E N003 C00K C012 -170.2(9) . . . . ?
C00G C009 C00I C00N -178.4(10) . . . . ?
C00G C009 C00I C018 -0.8(17) . . . . ?
C00G C00Q C016 C018 2(2) . . . . ?
C00I C009 C00G C00Q 1.0(17) . . . . ?
C00I C00N C00R N2 -178.4(11) . . . . ?
C00I C00N C00R C017 5.4(18) . . . . ?
C00J C00A C00M C00E -177.7(9) . . . . ?
C00J C00A C00M C00L -2.0(15) . . . . ?
C00J C00F C00P C00L -0.1(18) . . . . ?
C00K N003 C00E C00M 172.6(8) . . . . ?
C00K N003 C00E C00O -9.4(13) . . . . ?
C00K C00S C00W C010 0.3(17) . . . . ?
C00M C00A C00J C00F 2.7(15) . . . . ?
C00M C00E C00O N007 -179.1(10) . . . . ?
C00M C00E C00O C011 5.2(17) . . . . ?
C00M C00L C00P C00F 0.8(18) . . . . ?
C00N N1 C00D C00U 5.4(15) . . . . ?
C00N N1 C00D C00V -173.4(11) . . . . ?
C00N C00I C018 C016 178.4(11) . . . . ?
C00O N007 C00S C00K -2.3(16) . . . . ?
C00O N007 C00S C00W -179.5(10) . . . . ?
C00O C00E C00M C00A -168.6(10) . . . . ?
C00O C00E C00M C00L 15.9(17) . . . . ?
C00P C00F C00J C00A -1.6(16) . . . . ?
C00P C00L C00M C00A 0.3(17) . . . . ?
C00P C00L C00M C00E 175.6(11) . . . . ?
C00Q C016 C018 C00I -2(2) . . . . ?
C00R N2 C00U C00D -2.0(17) . . . . ?
C00R N2 C00U C00T 179.3(11) . . . . ?
C00S N007 C00O C00E 2.6(15) . . . . ?
C00S N007 C00O C011 178.8(10) . . . . ?
C00S C00K C012 C00Y 7.8(16) . . . . ?
C00S C00W C010 C00Y 5.5(18) . . . . ?
C00S C00W C010 C01C -175.1(11) . . . . ?
C00U N2 C00R C00N 1.9(17) . . . . ?
C00U N2 C00R C017 178.5(11) . . . . ?
C00U C00D C00V C00X 6.4(18) . . . . ?
C00U C00T C00Z C00X 4.9(19) . . . . ?
C00U C00T C00Z C01A -176.7(12) . . . . ?
C00V C00D C00U N2 177.2(11) . . . . ?
C00V C00D C00U C00T -4.2(17) . . . . ?
C00V C00X C00Z C00T -2.6(19) . . . . ?
C00V C00X C00Z C01A 179.0(12) . . . . ?
C00Z C00T C00U N2 177.1(12) . . . . ?
C00Z C00T C00U C00D -1.5(19) . . . . ?
C010 C00Y C012 C00K -2.0(17) . . . . ?
C012 C00K C00S N007 175.9(10) . . . . ?
C012 C00K C00S C00W -6.8(15) . . . . ?
C012 C00Y C010 C00W -4.6(17) . . . . ?
C012 C00Y C010 C01C 176.0(11) . . . . ?
C014 C00X C00Z C00T 178.5(12) . . . . ?
C014 C00X C00Z C01A 0.1(19) . . . . ?
C018 C00I C00N N1 -172.2(11) . . . . ?
C018 C00I C00N C00R 8.2(19) . . . . ?
C01B C00Y C010 C00W 177.2(12) . . . . ?
C01B C00Y C010 C01C -2.2(18) . . . . ?
C01B C00Y C012 C00K 176.2(12) . . . . ?
